data_7123206
loop_
_publ_author_name
'Guo, Jiao-Mei'
'Miao, Hongjie'
'Zhao, Yang'
'Bai, Xu-Guan'
'Zhu, Yan-Shuo'
'Wang, Qi-Lin'
'Bu, Zhanwei'

_publ_section_title
;
 Unexpected multi-component one-pot cascade to access
 furanobenzodihydropyran-fused polycyclic heterocycles
;
_journal_name_full 'Chemical Communications'
_journal_paper_doi 10.1039/C9CC02170A
_journal_year 2019
_chemical_formula_moiety 'C23 H18 O3'
_chemical_formula_sum 'C23 H18 O3'
_chemical_formula_weight 342.37
_space_group_crystal_system monoclinic
_space_group_IT_number 14
_space_group_name_Hall '-P 2ybc'
_space_group_name_H-M_alt 'P 1 21/c 1'
_symmetry_space_group_name_Hall '-P 2ybc'
_symmetry_space_group_name_H-M 'P 1 21/c 1'
_atom_sites_solution_hydrogens geom
_atom_sites_solution_primary direct
_audit_creation_date 2018-10-24
_audit_creation_method
;
Olex2 1.2
(compiled 2018.05.29 svn.r3508 for OlexSys, GUI svn.r5506)
;
_audit_update_record
;
2018-12-22 deposited with the CCDC.    2019-03-25 downloaded from the CCDC.
;
_cell_angle_alpha 90
_cell_angle_beta 135.76(3)
_cell_angle_gamma 90
_cell_formula_units_Z 4
_cell_length_a 11.984(2)
_cell_length_b 10.1319(6)
_cell_length_c 20.901(4)
_cell_measurement_reflns_used 2062
_cell_measurement_temperature 293(2)
_cell_measurement_theta_max 69.2820
_cell_measurement_theta_min 4.3290
_cell_volume 1770.5(11)
_computing_cell_refinement
;
CrysAlisPro, Agilent Technologies,
Version 1.171.37.35 (release 13-08-2014 CrysAlis171 .NET)
(compiled Aug 13 2014,18:06:01)
;
_computing_data_collection
;
CrysAlisPro, Agilent Technologies,
Version 1.171.37.35 (release 13-08-2014 CrysAlis171 .NET)
(compiled Aug 13 2014,18:06:01)
;
_computing_data_reduction
;
CrysAlisPro, Agilent Technologies,
Version 1.171.37.35 (release 13-08-2014 CrysAlis171 .NET)
(compiled Aug 13 2014,18:06:01)
;
_computing_molecular_graphics 'Olex2 (Dolomanov et al., 2009)'
_computing_publication_material 'Olex2 (Dolomanov et al., 2009)'
_computing_structure_refinement 'ShelXL (Sheldrick, 2015)'
_computing_structure_solution 'ShelXS (Sheldrick, 2008)'
_diffrn_ambient_temperature 293(2)
_diffrn_detector 'CCD plate'
_diffrn_detector_area_resol_mean 16.2312
_diffrn_detector_type Eos
_diffrn_measured_fraction_theta_full 1.000
_diffrn_measured_fraction_theta_max 1.000
_diffrn_measurement_details
;
#__ type_ start__ end____ width___ exp.time_
  1 omega  -20.00   39.00   1.0000    1.0000
omega____ theta____ kappa____ phi______ frames
    -      -33.5000   19.0000  -60.0000 59

#__ type_ start__ end____ width___ exp.time_
  2 omega  -49.00    4.00   1.0000    1.0000
omega____ theta____ kappa____ phi______ frames
    -      -33.5000   37.0000   30.0000 53

#__ type_ start__ end____ width___ exp.time_
  3 omega   22.00   64.00   1.0000    1.0000
omega____ theta____ kappa____ phi______ frames
    -       36.4734   57.0000   30.0000 42

#__ type_ start__ end____ width___ exp.time_
  4 omega   58.00  107.00   1.0000    1.0000
omega____ theta____ kappa____ phi______ frames
    -       36.4734  178.0000 -150.0000 49

#__ type_ start__ end____ width___ exp.time_
  5 omega   26.00   93.00   1.0000    1.0000
omega____ theta____ kappa____ phi______ frames
    -       36.4734   37.0000  -30.0000 67

#__ type_ start__ end____ width___ exp.time_
  6 omega   74.00  100.00   1.0000    1.0000
omega____ theta____ kappa____ phi______ frames
    -       36.4734  178.0000 -180.0000 26

#__ type_ start__ end____ width___ exp.time_
  7 omega   25.00  105.00   1.0000    1.0000
omega____ theta____ kappa____ phi______ frames
    -       36.4734   57.0000   90.0000 80

#__ type_ start__ end____ width___ exp.time_
  8 omega   58.00  109.00   1.0000    1.0000
omega____ theta____ kappa____ phi______ frames
    -       36.4734  178.0000  -60.0000 51

#__ type_ start__ end____ width___ exp.time_
  9 omega   81.00  173.00   1.0000    1.5000
omega____ theta____ kappa____ phi______ frames
    -      108.0000   77.0000   60.0000 92

#__ type_ start__ end____ width___ exp.time_
 10 omega   54.00   91.00   1.0000    1.5000
omega____ theta____ kappa____ phi______ frames
    -      108.0000  -30.0000   30.0000 37

#__ type_ start__ end____ width___ exp.time_
 11 omega  107.00  152.00   1.0000    1.5000
omega____ theta____ kappa____ phi______ frames
    -      108.0000  111.0000  150.0000 45

#__ type_ start__ end____ width___ exp.time_
 12 omega   38.00   71.00   1.0000    1.5000
omega____ theta____ kappa____ phi______ frames
    -      108.0000  -94.0000 -150.0000 33

#__ type_ start__ end____ width___ exp.time_
 13 omega   90.00  124.00   1.0000    1.5000
omega____ theta____ kappa____ phi______ frames
    -      108.0000  -61.0000  -60.0000 34

#__ type_ start__ end____ width___ exp.time_
 14 omega   48.00   81.00   1.0000    1.5000
omega____ theta____ kappa____ phi______ frames
    -      108.0000  -30.0000  120.0000 33

#__ type_ start__ end____ width___ exp.time_
 15 omega  148.00  177.00   1.0000    1.5000
omega____ theta____ kappa____ phi______ frames
    -      108.0000  111.0000   60.0000 29

#__ type_ start__ end____ width___ exp.time_
 16 omega  103.00  129.00   1.0000    1.5000
omega____ theta____ kappa____ phi______ frames
    -      108.0000  111.0000   60.0000 26

#__ type_ start__ end____ width___ exp.time_
 17 omega   38.00   78.00   1.0000    1.5000
omega____ theta____ kappa____ phi______ frames
    -      108.0000  -30.0000   90.0000 40

#__ type_ start__ end____ width___ exp.time_
 18 omega   41.00   86.00   1.0000    1.5000
omega____ theta____ kappa____ phi______ frames
    -      108.0000  -61.0000  -60.0000 45

#__ type_ start__ end____ width___ exp.time_
 19 omega   67.00  148.00   1.0000    1.5000
omega____ theta____ kappa____ phi______ frames
    -      108.0000  -15.0000 -150.0000 81
;
_diffrn_measurement_device 'four-circle diffractometer'
_diffrn_measurement_device_type 'Xcalibur, Eos, Gemini'
_diffrn_measurement_method '\w scans'
_diffrn_orient_matrix_UB_11 0.0365119000
_diffrn_orient_matrix_UB_12 -0.1161994000
_diffrn_orient_matrix_UB_13 0.0602325000
_diffrn_orient_matrix_UB_21 0.1769468000
_diffrn_orient_matrix_UB_22 0.0422837000
_diffrn_orient_matrix_UB_23 0.0752865000
_diffrn_orient_matrix_UB_31 -0.0365087000
_diffrn_orient_matrix_UB_32 0.0884506000
_diffrn_orient_matrix_UB_33 0.0431229000
_diffrn_radiation_monochromator graphite
_diffrn_radiation_probe x-ray
_diffrn_radiation_type CuK\a
_diffrn_radiation_wavelength 1.54184
_diffrn_reflns_av_R_equivalents 0.0345
_diffrn_reflns_av_unetI/netI 0.0391
_diffrn_reflns_Laue_measured_fraction_full 1.000
_diffrn_reflns_Laue_measured_fraction_max 1.000
_diffrn_reflns_limit_h_max 9
_diffrn_reflns_limit_h_min -14
_diffrn_reflns_limit_k_max 12
_diffrn_reflns_limit_k_min -10
_diffrn_reflns_limit_l_max 24
_diffrn_reflns_limit_l_min -18
_diffrn_reflns_number 6537
_diffrn_reflns_point_group_measured_fraction_full 1.000
_diffrn_reflns_point_group_measured_fraction_max 1.000
_diffrn_reflns_theta_full 67.039
_diffrn_reflns_theta_max 67.039
_diffrn_reflns_theta_min 4.335
_diffrn_source 'Enhance (Cu) X-ray Source'
_exptl_absorpt_coefficient_mu 0.676
_exptl_absorpt_correction_type none
_exptl_crystal_colour yellow
_exptl_crystal_colour_primary yellow
_exptl_crystal_density_diffrn 1.284
_exptl_crystal_description prism
_exptl_crystal_F_000 720
_exptl_crystal_size_max 0.22
_exptl_crystal_size_mid 0.16
_exptl_crystal_size_min 0.14
_refine_diff_density_max 0.149
_refine_diff_density_min -0.167
_refine_diff_density_rms 0.030
_refine_ls_extinction_coef 0.0085(5)
_refine_ls_extinction_expression Fc^*^=kFc[1+0.001xFc^2^\l^3^/sin(2\q)]^-1/4^
_refine_ls_extinction_method 'SHELXL-2014/7 (Sheldrick 2014'
_refine_ls_goodness_of_fit_ref 1.028
_refine_ls_hydrogen_treatment constr
_refine_ls_matrix_type full
_refine_ls_number_parameters 236
_refine_ls_number_reflns 3164
_refine_ls_number_restraints 0
_refine_ls_restrained_S_all 1.028
_refine_ls_R_factor_all 0.0639
_refine_ls_R_factor_gt 0.0461
_refine_ls_shift/su_max 0.000
_refine_ls_shift/su_mean 0.000
_refine_ls_structure_factor_coef Fsqd
_refine_ls_weighting_details 'w=1/[\s^2^(Fo^2^)+(0.0583P)^2^+0.1852P] where P=(Fo^2^+2Fc^2^)/3'
_refine_ls_weighting_scheme calc
_refine_ls_wR_factor_gt 0.1178
_refine_ls_wR_factor_ref 0.1356
_reflns_Friedel_coverage 0.000
_reflns_number_gt 2328
_reflns_number_total 3164
_reflns_threshold_expression 'I > 2\s(I)'
_cod_data_source_file c9cc02170a2.cif
_cod_data_source_block 201810410
_cod_original_cell_volume 1770.4(8)
_cod_database_code 7123206
_shelx_shelxl_version_number 2014/7
_chemical_oxdiff_formula C15H15O3N2
_shelx_space_group_comment
;
The symmetry employed for this shelxl refinement is uniquely defined
by the following loop, which should always be used as a source of
symmetry information in preference to the above space-group names.
They are only intended as comments.
;
_shelx_estimated_absorpt_t_max 0.911
_shelx_estimated_absorpt_t_min 0.866
_reflns_odcompleteness_completeness 99.94
_reflns_odcompleteness_iscentric 1
_reflns_odcompleteness_theta 66.97
_olex2_refinement_description
;
1. Fixed Uiso
 At 1.2 times of:
  All C(H) groups, All C(H,H) groups
2.a Ternary CH refined with riding coordinates:
 C7(H7), C16(H16)
2.b Secondary CH2 refined with riding coordinates:
 C8(H8A,H8B)
2.c Aromatic/amide H refined with riding coordinates:
 C2(H2), C3(H3), C4(H4), C5(H5), C11(H11), C12(H12), C13(H13), C14(H14),
 C15(H15), C19(H19), C20(H20), C21(H21), C22(H22), C23(H23)
;
_olex2_submission_special_instructions 'No special instructions were received'

loop_
_space_group_symop_operation_xyz
'x, y, z'
'-x, y+1/2, -z+1/2'
'-x, -y, -z'
'x, -y-1/2, z-1/2'

loop_
_atom_site_label
_atom_site_type_symbol
_atom_site_fract_x
_atom_site_fract_y
_atom_site_fract_z
_atom_site_U_iso_or_equiv
_atom_site_adp_type
_atom_site_occupancy
_atom_site_site_symmetry_order
_atom_site_calc_flag
_atom_site_refinement_flags_posn
O1 O 0.18860(17) -0.05793(13) 0.44409(10) 0.0652(4) Uani 1 1 d .
O2 O 0.30637(14) 0.11462(12) 0.43696(8) 0.0562(4) Uani 1 1 d .
O3 O 0.2607(2) 0.29978(15) 0.32773(12) 0.0847(5) Uani 1 1 d .
C1 C 0.2367(2) -0.16401(19) 0.42669(14) 0.0601(5) Uani 1 1 d .
C2 C 0.2723(3) -0.2807(2) 0.47276(17) 0.0767(6) Uani 1 1 d .
H2 H 0.2634 -0.2862 0.5134 0.092 Uiso 1 1 calc R
C3 C 0.3212(3) -0.3884(2) 0.45770(19) 0.0862(8) Uani 1 1 d .
H3 H 0.3454 -0.4669 0.4885 0.103 Uiso 1 1 calc R
C4 C 0.3346(3) -0.3816(2) 0.39805(19) 0.0799(7) Uani 1 1 d .
H4 H 0.3680 -0.4549 0.3886 0.096 Uiso 1 1 calc R
C5 C 0.2982(2) -0.2651(2) 0.35209(16) 0.0677(6) Uani 1 1 d .
H5 H 0.3071 -0.2605 0.3114 0.081 Uiso 1 1 calc R
C6 C 0.2487(2) -0.15490(18) 0.36546(13) 0.0563(5) Uani 1 1 d .
C7 C 0.2043(2) -0.02650(18) 0.31628(12) 0.0522(4) Uani 1 1 d .
H7 H 0.1795 -0.0356 0.2605 0.063 Uiso 1 1 calc R
C8 C 0.0668(2) 0.03231(19) 0.29824(12) 0.0538(5) Uani 1 1 d .
H8A H 0.0242 0.1115 0.2610 0.065 Uiso 1 1 calc R
H8B H -0.0188 -0.0308 0.2700 0.065 Uiso 1 1 calc R
C9 C 0.1575(2) 0.06222(18) 0.39661(12) 0.0536(5) Uani 1 1 d .
C10 C 0.0766(2) 0.1564(2) 0.40875(13) 0.0590(5) Uani 1 1 d .
C11 C 0.0977(3) 0.2910(2) 0.41045(14) 0.0663(5) Uani 1 1 d .
H11 H 0.1668 0.3232 0.4077 0.080 Uiso 1 1 calc R
C12 C 0.0164(3) 0.3780(2) 0.41627(16) 0.0801(7) Uani 1 1 d .
H12 H 0.0320 0.4684 0.4181 0.096 Uiso 1 1 calc R
C13 C -0.0869(3) 0.3317(3) 0.41932(19) 0.0939(8) Uani 1 1 d .
H13 H -0.1424 0.3906 0.4224 0.113 Uiso 1 1 calc R
C14 C -0.1087(4) 0.1978(3) 0.4178(2) 0.1054(10) Uani 1 1 d .
H14 H -0.1782 0.1663 0.4204 0.127 Uiso 1 1 calc R
C15 C -0.0271(3) 0.1102(3) 0.41237(18) 0.0836(7) Uani 1 1 d .
H15 H -0.0422 0.0198 0.4112 0.100 Uiso 1 1 calc R
C16 C 0.3331(2) 0.07819(18) 0.38262(12) 0.0521(4) Uani 1 1 d .
H16 H 0.4399 0.0397 0.4216 0.062 Uiso 1 1 calc R
C17 C 0.3140(2) 0.1959(2) 0.33037(13) 0.0599(5) Uani 1 1 d .
C18 C 0.3513(2) 0.1759(2) 0.27636(14) 0.0633(5) Uani 1 1 d .
C19 C 0.2781(4) 0.2574(3) 0.20311(18) 0.0977(8) Uani 1 1 d .
H19 H 0.2098 0.3235 0.1895 0.117 Uiso 1 1 calc R
C20 C 0.3046(5) 0.2423(4) 0.1494(2) 0.1211(12) Uani 1 1 d .
H20 H 0.2530 0.2977 0.0993 0.145 Uiso 1 1 calc R
C21 C 0.4044(4) 0.1482(4) 0.1684(2) 0.1091(11) Uani 1 1 d .
H21 H 0.4237 0.1399 0.1328 0.131 Uiso 1 1 calc R
C22 C 0.4766(4) 0.0655(4) 0.2405(2) 0.1124(11) Uani 1 1 d .
H22 H 0.5443 -0.0005 0.2534 0.135 Uiso 1 1 calc R
C23 C 0.4505(3) 0.0786(3) 0.29501(19) 0.0911(8) Uani 1 1 d .
H23 H 0.5001 0.0214 0.3440 0.109 Uiso 1 1 calc R

loop_
_atom_site_aniso_label
_atom_site_aniso_U_11
_atom_site_aniso_U_22
_atom_site_aniso_U_33
_atom_site_aniso_U_23
_atom_site_aniso_U_13
_atom_site_aniso_U_12
O1 0.0783(9) 0.0547(8) 0.0728(9) 0.0084(7) 0.0577(8) 0.0035(7)
O2 0.0524(7) 0.0585(8) 0.0504(7) -0.0082(6) 0.0343(6) -0.0094(6)
O3 0.1137(13) 0.0534(9) 0.1055(13) 0.0124(9) 0.0848(12) 0.0108(9)
C1 0.0535(11) 0.0470(11) 0.0688(12) 0.0017(9) 0.0400(10) -0.0026(8)
C2 0.0740(14) 0.0604(14) 0.0882(16) 0.0149(12) 0.0555(14) -0.0004(11)
C3 0.0674(14) 0.0497(13) 0.109(2) 0.0174(13) 0.0522(15) 0.0049(10)
C4 0.0592(13) 0.0486(12) 0.1055(19) -0.0012(12) 0.0500(14) 0.0035(10)
C5 0.0524(11) 0.0527(12) 0.0825(14) -0.0057(10) 0.0431(11) -0.0013(9)
C6 0.0438(9) 0.0467(10) 0.0620(11) -0.0029(9) 0.0324(9) -0.0031(8)
C7 0.0514(10) 0.0493(10) 0.0503(10) -0.0027(8) 0.0345(9) -0.0012(8)
C8 0.0466(10) 0.0490(10) 0.0514(10) -0.0034(8) 0.0302(9) -0.0015(8)
C9 0.0523(10) 0.0491(10) 0.0541(10) -0.0014(8) 0.0362(9) -0.0031(8)
C10 0.0614(11) 0.0581(11) 0.0546(11) -0.0060(9) 0.0405(10) -0.0025(9)
C11 0.0822(14) 0.0592(12) 0.0650(12) 0.0023(10) 0.0553(12) 0.0059(11)
C12 0.1021(18) 0.0684(15) 0.0743(15) 0.0035(11) 0.0647(15) 0.0157(13)
C13 0.0983(19) 0.096(2) 0.1015(19) -0.0097(16) 0.0763(18) 0.0161(16)
C14 0.104(2) 0.105(2) 0.145(3) -0.033(2) 0.103(2) -0.0153(17)
C15 0.0898(17) 0.0743(15) 0.1116(19) -0.0247(14) 0.0806(17) -0.0175(13)
C16 0.0489(10) 0.0497(10) 0.0511(10) 0.0012(8) 0.0336(9) 0.0000(8)
C17 0.0589(11) 0.0495(11) 0.0618(11) 0.0013(9) 0.0400(10) -0.0034(9)
C18 0.0630(12) 0.0627(13) 0.0612(12) -0.0009(10) 0.0435(11) -0.0119(10)
C19 0.122(2) 0.094(2) 0.0819(17) 0.0203(15) 0.0745(18) 0.0112(17)
C20 0.143(3) 0.144(3) 0.085(2) 0.019(2) 0.085(2) 0.000(2)
C21 0.104(2) 0.158(3) 0.089(2) -0.025(2) 0.0774(19) -0.044(2)
C22 0.102(2) 0.152(3) 0.120(2) 0.004(2) 0.092(2) 0.007(2)
C23 0.0874(17) 0.113(2) 0.0952(18) 0.0206(16) 0.0728(16) 0.0172(16)

loop_
_atom_type_symbol
_atom_type_description
_atom_type_scat_dispersion_real
_atom_type_scat_dispersion_imag
_atom_type_scat_source
C C 0.0181 0.0091 'International Tables Vol C Tables 4.2.6.8 and 6.1.1.4'
H H 0.0000 0.0000 'International Tables Vol C Tables 4.2.6.8 and 6.1.1.4'
O O 0.0492 0.0322 'International Tables Vol C Tables 4.2.6.8 and 6.1.1.4'

loop_
_geom_angle_atom_site_label_1
_geom_angle_atom_site_label_2
_geom_angle_atom_site_label_3
_geom_angle
C1 O1 C9 115.19(15)
C9 O2 C16 109.38(13)
O1 C1 C6 121.82(17)
C2 C1 O1 117.3(2)
C2 C1 C6 120.9(2)
C1 C2 H2 120.4
C3 C2 C1 119.2(2)
C3 C2 H2 120.4
C2 C3 H3 119.5
C4 C3 C2 121.0(2)
C4 C3 H3 119.5
C3 C4 H4 120.3
C3 C4 C5 119.4(2)
C5 C4 H4 120.3
C4 C5 H5 119.4
C4 C5 C6 121.1(2)
C6 C5 H5 119.4
C1 C6 C7 117.97(17)
C5 C6 C1 118.35(19)
C5 C6 C7 123.67(19)
C6 C7 H7 113.0
C6 C7 C8 107.36(15)
C6 C7 C16 110.28(15)
C8 C7 H7 113.0
C8 C7 C16 99.33(14)
C16 C7 H7 113.0
C7 C8 H8A 112.1
C7 C8 H8B 112.1
H8A C8 H8B 109.7
C9 C8 C7 98.33(15)
C9 C8 H8A 112.1
C9 C8 H8B 112.1
O1 C9 C8 110.21(15)
O1 C9 C10 107.41(15)
O2 C9 O1 108.17(15)
O2 C9 C8 104.79(15)
O2 C9 C10 110.45(15)
C10 C9 C8 115.63(16)
C11 C10 C9 120.08(18)
C15 C10 C9 120.56(19)
C15 C10 C11 119.2(2)
C10 C11 H11 119.9
C12 C11 C10 120.2(2)
C12 C11 H11 119.9
C11 C12 H12 119.9
C13 C12 C11 120.3(2)
C13 C12 H12 119.9
C12 C13 H13 120.0
C12 C13 C14 120.0(2)
C14 C13 H13 120.0
C13 C14 H14 120.0
C13 C14 C15 120.0(3)
C15 C14 H14 120.0
C10 C15 C14 120.3(2)
C10 C15 H15 119.9
C14 C15 H15 119.9
O2 C16 C7 104.06(14)
O2 C16 H16 110.1
O2 C16 C17 111.34(15)
C7 C16 H16 110.1
C17 C16 C7 110.88(15)
C17 C16 H16 110.1
O3 C17 C16 121.15(19)
O3 C17 C18 121.05(19)
C18 C17 C16 117.63(17)
C19 C18 C17 117.6(2)
C19 C18 C23 118.9(2)
C23 C18 C17 123.4(2)
C18 C19 H19 119.7
C18 C19 C20 120.5(3)
C20 C19 H19 119.7
C19 C20 H20 119.6
C21 C20 C19 120.8(3)
C21 C20 H20 119.6
C20 C21 H21 120.4
C20 C21 C22 119.3(3)
C22 C21 H21 120.4
C21 C22 H22 119.6
C21 C22 C23 120.7(3)
C23 C22 H22 119.6
C18 C23 C22 119.7(3)
C18 C23 H23 120.1
C22 C23 H23 120.1

loop_
_geom_bond_atom_site_label_1
_geom_bond_atom_site_label_2
_geom_bond_distance
O1 C1 1.385(2)
O1 C9 1.441(2)
O2 C9 1.421(2)
O2 C16 1.432(2)
O3 C17 1.212(2)
C1 C2 1.385(3)
C1 C6 1.390(3)
C2 H2 0.9300
C2 C3 1.377(3)
C3 H3 0.9300
C3 C4 1.369(4)
C4 H4 0.9300
C4 C5 1.381(3)
C5 H5 0.9300
C5 C6 1.383(3)
C6 C7 1.500(3)
C7 H7 0.9800
C7 C8 1.524(2)
C7 C16 1.537(2)
C8 H8A 0.9700
C8 H8B 0.9700
C8 C9 1.516(3)
C9 C10 1.506(3)
C10 C11 1.383(3)
C10 C15 1.380(3)
C11 H11 0.9300
C11 C12 1.383(3)
C12 H12 0.9300
C12 C13 1.367(4)
C13 H13 0.9300
C13 C14 1.378(4)
C14 H14 0.9300
C14 C15 1.384(3)
C15 H15 0.9300
C16 H16 0.9800
C16 C17 1.520(3)
C17 C18 1.496(3)
C18 C19 1.367(3)
C18 C23 1.368(3)
C19 H19 0.9300
C19 C20 1.377(4)
C20 H20 0.9300
C20 C21 1.347(4)
C21 H21 0.9300
C21 C22 1.360(4)
C22 H22 0.9300
C22 C23 1.388(3)
C23 H23 0.9300

loop_
_geom_torsion_atom_site_label_1
_geom_torsion_atom_site_label_2
_geom_torsion_atom_site_label_3
_geom_torsion_atom_site_label_4
_geom_torsion
O1 C1 C2 C3 -179.75(19)
O1 C1 C6 C5 179.73(17)
O1 C1 C6 C7 -1.3(3)
O1 C9 C10 C11 149.77(18)
O1 C9 C10 C15 -34.4(3)
O2 C9 C10 C11 32.0(2)
O2 C9 C10 C15 -152.2(2)
O2 C16 C17 O3 -9.5(3)
O2 C16 C17 C18 175.13(15)
O3 C17 C18 C19 -20.9(3)
O3 C17 C18 C23 161.1(2)
C1 O1 C9 O2 -71.81(19)
C1 O1 C9 C8 42.2(2)
C1 O1 C9 C10 168.96(15)
C1 C2 C3 C4 -0.1(4)
C1 C6 C7 C8 -34.7(2)
C1 C6 C7 C16 72.6(2)
C2 C1 C6 C5 -0.4(3)
C2 C1 C6 C7 178.52(18)
C2 C3 C4 C5 -0.2(4)
C3 C4 C5 C6 0.2(3)
C4 C5 C6 C1 0.1(3)
C4 C5 C6 C7 -178.74(18)
C5 C6 C7 C8 144.21(18)
C5 C6 C7 C16 -108.5(2)
C6 C1 C2 C3 0.4(3)
C6 C7 C8 C9 67.79(17)
C6 C7 C16 O2 -75.15(18)
C6 C7 C16 C17 165.04(15)
C7 C8 C9 O1 -74.32(17)
C7 C8 C9 O2 41.83(17)
C7 C8 C9 C10 163.66(16)
C7 C16 C17 O3 105.8(2)
C7 C16 C17 C18 -69.5(2)
C8 C7 C16 O2 37.38(17)
C8 C7 C16 C17 -82.43(18)
C8 C9 C10 C11 -86.7(2)
C8 C9 C10 C15 89.1(2)
C9 O1 C1 C2 178.22(17)
C9 O1 C1 C6 -1.9(3)
C9 O2 C16 C7 -11.77(18)
C9 O2 C16 C17 107.73(17)
C9 C10 C11 C12 176.27(18)
C9 C10 C15 C14 -176.0(2)
C10 C11 C12 C13 -0.8(4)
C11 C10 C15 C14 -0.1(4)
C11 C12 C13 C14 0.8(4)
C12 C13 C14 C15 -0.5(5)
C13 C14 C15 C10 0.2(5)
C15 C10 C11 C12 0.4(3)
C16 O2 C9 O1 98.39(16)
C16 O2 C9 C8 -19.17(19)
C16 O2 C9 C10 -144.33(15)
C16 C7 C8 C9 -47.00(16)
C16 C17 C18 C19 154.5(2)
C16 C17 C18 C23 -23.5(3)
C17 C18 C19 C20 -178.6(3)
C17 C18 C23 C22 178.9(2)
C18 C19 C20 C21 -0.8(5)
C19 C18 C23 C22 1.0(4)
C19 C20 C21 C22 1.5(5)
C20 C21 C22 C23 -1.0(5)
C21 C22 C23 C18 -0.2(5)
C23 C18 C19 C20 -0.5(4)
